data_8100489
loop_
_publ_author_name
'Ziegler, Thomas'
'\`Alvarez Mic\'o, Xavier'
'Richter, Markus'
'Schwarz, Simon'
'Str\"ahle, Joachim'
'Subramanian, Lakshminarayanapuram Ramaswam\'i'

_publ_section_title
;
Crystal structure of nonafluoro-{N-[(E)-2-(4-hydroxy-phenyl)diazenyl]-
phenyl}-1-butanesulfonamide, C~16~H~10~F~9~N~3~O~3~S
;
_journal_issue 4
_journal_name_full 'Zeitschrift f\"ur Kristallographie - New Crystal Structures'
_journal_page_first 547
_journal_page_last 548
_journal_volume 218
_journal_year 2003
_chemical_formula_moiety C16H10F9N3O3S
_chemical_formula_structural 'C16 H10 F9 N3 O3 S'
_chemical_formula_sum 'C16 H10 F9 N3 O3 S'
_chemical_formula_weight 495.33
_chemical_name_common C16H10F9N3O3S
_space_group_IT_number 2
_symmetry_cell_setting triclinic
_symmetry_space_group_name_Hall '-P 1'
_symmetry_space_group_name_H-M 'P -1'
_cell_angle_alpha 105.731(6)
_cell_angle_beta 93.187(5)
_cell_angle_gamma 97.036(7)
_cell_formula_units_Z 2
_cell_length_a 5.4635(2)
_cell_length_b 10.2660(13)
_cell_length_c 17.6448(16)
_cell_measurement_temperature 213(2)
_cell_volume 941.33(15)
_diffrn_ambient_temperature 213(2)
_exptl_crystal_density_diffrn 1.748
_cod_original_formula_sum 'C16 H10 F9 N3 O3 S1'
_cod_database_code 8100489

loop_
_symmetry_equiv_pos_as_xyz
'x, y, z'
'-x, -y, -z'

loop_
_atom_site_label
_atom_site_type_symbol
_atom_site_fract_x
_atom_site_fract_y
_atom_site_fract_z
_atom_site_U_iso_or_equiv
_atom_site_adp_type
_atom_site_occupancy
_atom_site_calc_flag
_atom_site_refinement_flags
_atom_site_disorder_assembly
_atom_site_disorder_group
S1 S 0.57418(13) 0.89425(8) 0.24073(4) 0.0383(2) Uani 1 d . . .
F1 F 0.8669(4) 0.90630(19) 0.36386(11) 0.0557(5) Uani 1 d . . .
F2 F 0.9861(3) 1.0532(2) 0.30049(13) 0.0567(5) Uani 1 d . . .
F3 F 0.5508(3) 1.17287(19) 0.34602(11) 0.0532(5) Uani 1 d . . .
F4 F 0.5162(4) 1.0436(2) 0.42470(12) 0.0626(6) Uani 1 d . . .
F5 F 1.0245(5) 1.1447(2) 0.47817(14) 0.0861(8) Uani 1 d . . .
F6 F 0.9937(5) 1.2906(2) 0.41204(14) 0.0782(7) Uani 1 d . . .
F7 F 0.9274(6) 1.3975(3) 0.56049(17) 0.1080(10) Uani 1 d . . .
F8 F 0.5875(7) 1.3635(3) 0.4913(2) 0.1226(12) Uani 1 d . . .
F9 F 0.6590(8) 1.2348(3) 0.56258(18) 0.1401(16) Uani 1 d . . .
O1 O 1.6355(4) 0.8213(2) -0.12686(14) 0.0466(6) Uani 1 d . . .
O2 O 0.3579(4) 0.8475(2) 0.27246(13) 0.0468(5) Uani 1 d . . .
O3 O 0.5675(4) 0.9807(2) 0.19027(13) 0.0516(6) Uani 1 d . . .
N1 N 1.0437(4) 0.7068(2) 0.09857(14) 0.0361(5) Uani 1 d . . .
N2 N 1.0786(4) 0.6044(2) 0.12176(14) 0.0374(6) Uani 1 d . . .
N3 N 0.7161(5) 0.7726(3) 0.19827(15) 0.0420(6) Uani 1 d . . .
C1 C 1.4851(5) 0.7945(3) -0.07253(17) 0.0352(6) Uani 1 d . . .
C2 C 1.2909(6) 0.8661(3) -0.04928(19) 0.0409(7) Uani 1 d . . .
C3 C 1.1499(5) 0.8350(3) 0.00740(19) 0.0390(7) Uani 1 d . . .
C4 C 1.1996(5) 0.7322(3) 0.04114(17) 0.0343(6) Uani 1 d . . .
C5 C 1.3954(5) 0.6608(3) 0.01738(18) 0.0382(7) Uani 1 d . . .
C6 C 1.5370(6) 0.6924(3) -0.03896(19) 0.0398(7) Uani 1 d . . .
C7 C 0.9265(5) 0.5735(3) 0.17895(17) 0.0357(6) Uani 1 d . . .
C8 C 0.9642(6) 0.4531(3) 0.1970(2) 0.0452(7) Uani 1 d . . .
C9 C 0.8275(7) 0.4058(3) 0.2498(2) 0.0492(8) Uani 1 d . . .
C10 C 0.6505(7) 0.4796(4) 0.2852(2) 0.0523(9) Uani 1 d . . .
C11 C 0.6102(7) 0.5995(4) 0.2696(2) 0.0486(8) Uani 1 d . . .
C12 C 0.7483(5) 0.6486(3) 0.21753(17) 0.0378(7) Uani 1 d . . .
C13 C 0.7902(5) 0.9941(3) 0.32741(18) 0.0392(7) Uani 1 d . . .
C14 C 0.6765(6) 1.1047(3) 0.38638(18) 0.0397(7) Uani 1 d . . .
C15 C 0.8654(7) 1.2107(3) 0.4487(2) 0.0507(8) Uani 1 d . . .
C16 C 0.7538(10) 1.3022(4) 0.5174(3) 0.0719(12) Uani 1 d . . .
H1 H 0.855(6) 0.324(4) 0.262(2) 0.049(9) Uiso 1 d . . .
H2 H 1.435(6) 0.594(3) 0.040(2) 0.046(9) Uiso 1 d . . .
H3 H 1.020(6) 0.882(3) 0.0234(18) 0.042(9) Uiso 1 d . . .
H4 H 0.563(7) 0.450(4) 0.318(2) 0.067(12) Uiso 1 d . . .
H5 H 0.486(6) 0.650(3) 0.293(2) 0.045(9) Uiso 1 d . . .
H6 H 1.094(7) 0.402(4) 0.171(2) 0.061(11) Uiso 1 d . . .
H7 H 1.259(6) 0.937(4) -0.068(2) 0.058(10) Uiso 1 d . . .
H8 H 1.664(6) 0.642(3) -0.057(2) 0.041(8) Uiso 1 d . . .
H9 H 1.583(7) 0.882(4) -0.148(3) 0.074(13) Uiso 1 d . . .
H10 H 0.822(7) 0.796(4) 0.164(2) 0.071(12) Uiso 1 d . . .

loop_
_atom_site_aniso_label
_atom_site_aniso_U_11
_atom_site_aniso_U_22
_atom_site_aniso_U_33
_atom_site_aniso_U_23
_atom_site_aniso_U_13
_atom_site_aniso_U_12
S1 0.0408(4) 0.0450(4) 0.0296(4) 0.0088(3) 0.0004(3) 0.0131(3)
F1 0.0727(13) 0.0490(11) 0.0448(11) 0.0119(9) -0.0175(9) 0.0195(9)
F2 0.0375(10) 0.0684(13) 0.0621(13) 0.0159(11) 0.0110(9) 0.0026(9)
F3 0.0576(12) 0.0498(11) 0.0502(11) 0.0072(9) -0.0057(9) 0.0207(9)
F4 0.0771(14) 0.0525(12) 0.0516(12) 0.0059(10) 0.0283(10) -0.0065(10)
F5 0.1035(19) 0.0728(15) 0.0680(16) 0.0018(13) -0.0421(13) 0.0227(13)
F6 0.0836(16) 0.0678(15) 0.0675(15) 0.0113(13) 0.0020(12) -0.0298(12)
F7 0.149(3) 0.0696(16) 0.0715(18) -0.0182(15) -0.0260(17) -0.0131(17)
F8 0.147(3) 0.099(2) 0.101(2) -0.0249(19) -0.011(2) 0.066(2)
F9 0.251(5) 0.0797(19) 0.068(2) -0.0061(16) 0.074(3) -0.024(2)
O1 0.0437(12) 0.0539(14) 0.0516(14) 0.0271(12) 0.0117(10) 0.0117(10)
O2 0.0373(11) 0.0553(13) 0.0444(13) 0.0075(11) 0.0039(9) 0.0084(10)
O3 0.0677(15) 0.0555(14) 0.0379(12) 0.0172(11) 0.0003(10) 0.0251(12)
N1 0.0401(13) 0.0363(13) 0.0309(13) 0.0083(11) 0.0002(10) 0.0054(10)
N2 0.0408(13) 0.0380(13) 0.0328(13) 0.0094(11) 0.0026(10) 0.0041(11)
N3 0.0543(16) 0.0424(15) 0.0327(14) 0.0111(12) 0.0115(12) 0.0151(12)
C1 0.0333(14) 0.0370(15) 0.0343(16) 0.0094(13) 0.0013(11) 0.0034(12)
C2 0.0411(17) 0.0377(16) 0.0481(19) 0.0182(15) 0.0022(13) 0.0093(13)
C3 0.0347(16) 0.0400(16) 0.0430(18) 0.0101(14) 0.0029(13) 0.0119(13)
C4 0.0358(15) 0.0344(15) 0.0299(15) 0.0053(12) 0.0001(11) 0.0038(12)
C5 0.0412(16) 0.0349(16) 0.0398(17) 0.0109(14) 0.0023(13) 0.0105(13)
C6 0.0372(16) 0.0404(16) 0.0440(18) 0.0123(14) 0.0050(13) 0.0125(13)
C7 0.0375(15) 0.0367(15) 0.0301(15) 0.0075(13) -0.0010(11) 0.0002(12)
C8 0.0521(19) 0.0386(17) 0.0441(18) 0.0097(15) 0.0043(14) 0.0083(15)
C9 0.063(2) 0.0395(18) 0.046(2) 0.0157(16) 0.0012(16) 0.0054(16)
C10 0.063(2) 0.055(2) 0.043(2) 0.0200(17) 0.0102(16) 0.0024(17)
C11 0.055(2) 0.051(2) 0.0438(19) 0.0164(16) 0.0118(15) 0.0120(16)
C12 0.0450(16) 0.0369(15) 0.0291(15) 0.0068(13) -0.0026(12) 0.0048(13)
C13 0.0417(16) 0.0421(16) 0.0373(16) 0.0164(14) 0.0008(12) 0.0083(13)
C14 0.0477(17) 0.0377(16) 0.0365(16) 0.0146(14) 0.0048(13) 0.0064(13)
C15 0.067(2) 0.0406(17) 0.0424(19) 0.0113(15) -0.0062(16) 0.0035(16)
C16 0.109(3) 0.046(2) 0.049(2) -0.0016(19) 0.002(2) 0.002(2)

loop_
_geom_bond_atom_site_label_1
_geom_bond_atom_site_label_2
_geom_bond_distance
_geom_bond_site_symmetry_2
_geom_bond_publ_flag
S1 O3 1.419(2) . ?
S1 O2 1.421(2) . ?
S1 N3 1.586(3) . ?
S1 C13 1.854(3) . ?
F1 C13 1.333(3) . ?
F2 C13 1.339(3) . ?
F3 C14 1.342(3) . ?
F4 C14 1.334(3) . ?
F5 C15 1.331(4) . ?
F6 C15 1.334(4) . ?
F7 C16 1.313(5) . ?
F8 C16 1.298(5) . ?
F9 C16 1.281(5) . ?
O1 C1 1.358(3) . ?
N1 N2 1.258(3) . ?
N1 C4 1.416(4) . ?
N2 C7 1.418(4) . ?
N3 C12 1.432(4) . ?
C1 C2 1.382(4) . ?
C1 C6 1.386(4) . ?
C2 C3 1.376(4) . ?
C3 C4 1.391(4) . ?
C4 C5 1.391(4) . ?
C5 C6 1.375(4) . ?
C7 C8 1.393(4) . ?
C7 C12 1.406(4) . ?
C8 C9 1.376(5) . ?
C9 C10 1.374(5) . ?
C10 C11 1.372(5) . ?
C11 C12 1.379(4) . ?
C13 C14 1.537(4) . ?
C14 C15 1.552(5) . ?
C15 C16 1.526(5) . ?

loop_
_cod_related_entry_id
_cod_related_entry_database
_cod_related_entry_code
1 ChemSpider 21183703
